data_9015817
loop_
_publ_author_name
'Ertl, A.'
'Rossman, G. R.'
'Hughes, J. M.'
'Prowatke, S.'
'Ludwig, T.'

_publ_section_title
;
 Mn-bearing "oxy-rossmanite" with tetrahedrally-coordinated Al and B from
 Austria: Structure, chemistry, and infrared and optical spectroscopic study
 Sample: REDT1
 Reported formula: (Na.46 Ca.01) (Al2.37 Li.33 Mn2+.25 Fe2+.04 Ti4+.01) Al6
 (Si5.47 Al.28 B.25) O18 (BO3)3 [(OH)2.85 O.15] [O.86 (OH).10 F.04]
 Tourmaline
;
_journal_name_full 'American Mineralogist'
_journal_page_first 481
_journal_page_last 487
_journal_paper_doi 10.2138/am.2005.1683
_journal_volume 90
_journal_year 2005
_chemical_compound_source 'Eibenstein an der Thaya, Lower Austria'
_chemical_formula_sum 'Al8.652 B3.252 Ca0.01 F0.04 Fe0.039 H4.85 Li0.33 Mn0.249 Na0.46 O30.96 Si5.472 Ti0.009'
_chemical_name_mineral Rossmanite
_space_group_IT_number 160
_symmetry_space_group_name_Hall 'R 3 -2"'
_symmetry_space_group_name_H-M 'R 3 m :H'
_cell_angle_alpha 90
_cell_angle_beta 90
_cell_angle_gamma 120
_cell_formula_units_Z 3
_cell_length_a 15.8031
_cell_length_b 15.8031
_cell_length_c 7.0877
_cell_volume 1532.924
_database_code_amcsd 0003738
_exptl_crystal_density_diffrn 3.096
_cod_original_cell_volume 1532.923
_cod_original_sg_symbol_H-M 'R 3 m'
_cod_original_formula_sum 'Na.46 Ca.01 Al8.652 Li.33 Mn.249 Fe.039 Ti.009 Si5.472 B3.252 O30.96 F.04 H4.85'
_cod_database_code 9015817

loop_
_space_group_symop_operation_xyz
x,y,z
2/3+x,1/3+y,1/3+z
1/3+x,2/3+y,2/3+z
x,x-y,z
2/3+x,1/3+x-y,1/3+z
1/3+x,2/3+x-y,2/3+z
-y,-x,z
2/3-y,1/3-x,1/3+z
1/3-y,2/3-x,2/3+z
-x+y,y,z
2/3-x+y,1/3+y,1/3+z
1/3-x+y,2/3+y,2/3+z
-y,x-y,z
2/3-y,1/3+x-y,1/3+z
1/3-y,2/3+x-y,2/3+z
-x+y,-x,z
2/3-x+y,1/3-x,1/3+z
1/3-x+y,2/3-x,2/3+z

loop_
_atom_site_label
_atom_site_fract_x
_atom_site_fract_y
_atom_site_fract_z
_atom_site_occupancy
_atom_site_U_iso_or_equiv
_atom_site_type_symbol
_atom_site_attached_hydrogens
NaX 0.00000 0.00000 0.25000 0.46000 0.02750 Na 0
CaX 0.00000 0.00000 0.25000 0.01000 0.02750 Ca 0
AlY 0.12146 0.06073 -0.33620 0.79000 0.00814 Al 0
LiY 0.12146 0.06073 -0.33620 0.11000 0.00814 Li 0
Mn2Y 0.12146 0.06073 -0.33620 0.08300 0.00814 Mn 0
Fe2Y 0.12146 0.06073 -0.33620 0.01300 0.00814 Fe 0
Ti4Y 0.12146 0.06073 -0.33620 0.00300 0.00814 Ti 0
AlZ 0.29651 0.25999 -0.36430 1.00000 0.00762 Al 0
SiT 0.19154 0.18958 0.03030 0.91200 0.00598 Si 0
BT 0.19154 0.18958 0.03030 0.04200 0.00598 B 0
AlT 0.19154 0.18958 0.03030 0.04700 0.00598 Al 0
B 0.10956 0.21912 0.48030 1.00000 0.00770 B 0
O1 0.00000 0.00000 -0.20520 0.86000 0.01490 O 0
O-H1 0.00000 0.00000 -0.20520 0.10000 0.01490 O 1
F1 0.00000 0.00000 -0.20520 0.04000 0.01490 F 0
O2 0.06065 0.12131 0.52050 1.00000 0.01300 O 0
O3 0.25787 0.12893 -0.46360 1.00000 0.01260 O 0
O4 0.09524 0.19049 0.10430 1.00000 0.01240 O 0
O5 0.18806 0.09403 0.12580 1.00000 0.01270 O 0
O6 0.19340 0.18302 -0.19740 1.00000 0.00945 O 0
O7 0.28717 0.28662 0.10440 1.00000 0.00906 O 0
O8 0.20959 0.27052 0.46490 1.00000 0.00910 O 0
H3 0.25100 0.12560 0.42300 0.95000 0.05300 H 0

loop_
_cod_changelog_entry_id
_cod_changelog_entry_author
_cod_changelog_entry_date
_cod_changelog_entry_text
1
;cod-tools version 3.8.0
Id: cif_guess_AMCSD_atom_types 9581 2023-05-17 12:35:41Z saulius
;
2023-05-18T11:42:58+03:00
;Derived atom types and hydrogen counts
from atom names that follow the AMCSD naming convention
(Wat == water, O-H == hydroxyl).
;

loop_
_cod_related_entry_id
_cod_related_entry_database
_cod_related_entry_code
1 AMCSD 0003738
